data_7117014
loop_
_publ_author_name
'Eller, Christina'
'Kehr, Gerald'
'Daniliuc, Constantin G.'
'Stephan, Douglas W.'
'Erker, Gerhard'

_publ_section_title
;
 Thiophene synthesis via 1,1-carboboration
;
_journal_coden_ASTM CHCOFS
_journal_issue 33
_journal_name_full
;
 Chemical Communications (Cambridge, United Kingdom)
;
_journal_page_first 7226
_journal_page_last 7229
_journal_paper_doi 10.1039/c5cc01806d
_journal_volume 51
_journal_year 2015
_chemical_formula_sum 'C30 H18 B F15 S'
_chemical_formula_weight 706.31
_space_group_IT_number 2
_symmetry_cell_setting triclinic
_symmetry_space_group_name_Hall '-P 1'
_symmetry_space_group_name_H-M 'P -1'
_atom_sites_solution_hydrogens geom
_atom_sites_solution_primary direct
_atom_sites_solution_secondary difmap
_audit_creation_method SHELXL-97
_audit_update_record
;
2015-01-22 deposited with the CCDC.
2015-03-19 downloaded from the CCDC.
;
_cell_angle_alpha 78.9000(10)
_cell_angle_beta 87.8210(10)
_cell_angle_gamma 81.2410(10)
_cell_formula_units_Z 2
_cell_length_a 8.96400(10)
_cell_length_b 10.71860(10)
_cell_length_c 15.81700(10)
_cell_measurement_reflns_used 4627
_cell_measurement_temperature 223(2)
_cell_measurement_theta_max 68.25
_cell_measurement_theta_min 0.88
_cell_volume 1473.84(2)
_computing_cell_refinement 'Collect (Nonius B.V., 1998)'
_computing_data_collection 'Collect (Nonius B.V., 1998)'
_computing_data_reduction 'Denzo-SMN (Otwinowski & Minor, 1997)'
_computing_molecular_graphics 'XP (BrukerAXS, 2000)'
_computing_publication_material 'SHELXL-97 (Sheldrick, 1997)'
_computing_structure_refinement 'SHELXL-97 (Sheldrick, 1997)'
_computing_structure_solution 'SHELXS-97 (Sheldrick, 1990)'
_diffrn_ambient_temperature 223(2)
_diffrn_measured_fraction_theta_full 0.972
_diffrn_measured_fraction_theta_max 0.972
_diffrn_measurement_device_type 'Nonius KappaCCD APEXII'
_diffrn_measurement_method '\w and \f scans'
_diffrn_radiation_monochromator graphite
_diffrn_radiation_source 'fine-focus sealed tube'
_diffrn_radiation_type CuK\a
_diffrn_radiation_wavelength 1.54178
_diffrn_reflns_av_R_equivalents 0.047
_diffrn_reflns_av_sigmaI/netI 0.0270
_diffrn_reflns_limit_h_max 10
_diffrn_reflns_limit_h_min 0
_diffrn_reflns_limit_k_max 12
_diffrn_reflns_limit_k_min -12
_diffrn_reflns_limit_l_max 18
_diffrn_reflns_limit_l_min -18
_diffrn_reflns_number 19049
_diffrn_reflns_theta_full 66.91
_diffrn_reflns_theta_max 66.91
_diffrn_reflns_theta_min 4.25
_exptl_absorpt_coefficient_mu 2.061
_exptl_absorpt_correction_T_max 0.7900
_exptl_absorpt_correction_T_min 0.6833
_exptl_absorpt_correction_type multi-scan
_exptl_absorpt_process_details 'Denzo (Otwinowski, Borek, Majewski & Minor, 2003)'
_exptl_crystal_colour 'pale yellow'
_exptl_crystal_density_diffrn 1.592
_exptl_crystal_density_method 'not measured'
_exptl_crystal_description prism
_exptl_crystal_F_000 708
_exptl_crystal_size_max 0.20
_exptl_crystal_size_mid 0.16
_exptl_crystal_size_min 0.12
_refine_diff_density_max 0.235
_refine_diff_density_min -0.224
_refine_diff_density_rms 0.040
_refine_ls_extinction_method none
_refine_ls_goodness_of_fit_ref 1.034
_refine_ls_hydrogen_treatment constr
_refine_ls_matrix_type full
_refine_ls_number_parameters 430
_refine_ls_number_reflns 5106
_refine_ls_number_restraints 0
_refine_ls_restrained_S_all 1.034
_refine_ls_R_factor_all 0.0445
_refine_ls_R_factor_gt 0.0402
_refine_ls_shift/su_max 0.001
_refine_ls_shift/su_mean 0.000
_refine_ls_structure_factor_coef Fsqd
_refine_ls_weighting_details 'calc w=1/[\s^2^(Fo^2^)+(0.0525P)^2^+0.6229P] where P=(Fo^2^+2Fc^2^)/3'
_refine_ls_weighting_scheme calc
_refine_ls_wR_factor_gt 0.1049
_refine_ls_wR_factor_ref 0.1087
_reflns_number_gt 4553
_reflns_number_total 5106
_reflns_threshold_expression >2sigma(I)
_cod_data_source_file c5cc01806d2.cif
_cod_data_source_block erk7267
_cod_original_sg_symbol_H-M P-1
_cod_database_code 7117014

loop_
_symmetry_equiv_pos_as_xyz
'x, y, z'
'-x, -y, -z'

loop_
_atom_site_label
_atom_site_type_symbol
_atom_site_fract_x
_atom_site_fract_y
_atom_site_fract_z
_atom_site_U_iso_or_equiv
_atom_site_adp_type
_atom_site_occupancy
_atom_site_symmetry_multiplicity
_atom_site_calc_flag
_atom_site_refinement_flags
_atom_site_disorder_assembly
_atom_site_disorder_group
S1 S 0.00759(5) 0.15019(4) 0.68011(3) 0.04149(14) Uani 1 1 d . . .
B1 B 0.2167(2) 0.2082(2) 0.68613(14) 0.0417(5) Uani 1 1 d . . .
C1 C 0.0133(2) 0.19953(18) 0.78419(12) 0.0422(4) Uani 1 1 d . . .
C2 C 0.1524(2) 0.23151(18) 0.78074(12) 0.0410(4) Uani 1 1 d . . .
C3 C 0.0937(2) -0.01453(19) 0.70556(12) 0.0450(4) Uani 1 1 d . . .
C4 C 0.2447(2) -0.03662(19) 0.70579(13) 0.0470(4) Uani 1 1 d . . .
C5 C 0.3308(2) 0.07713(19) 0.67858(13) 0.0455(4) Uani 1 1 d . . .
C6 C 0.3322(3) -0.1700(2) 0.72625(18) 0.0657(6) Uani 1 1 d . . .
H6A H 0.3724 -0.1855 0.7840 0.099 Uiso 1 1 calc R . .
H6B H 0.4147 -0.1782 0.6852 0.099 Uiso 1 1 calc R . .
H6C H 0.2660 -0.2324 0.7227 0.099 Uiso 1 1 calc R . .
C7 C 0.3827(3) 0.0754(2) 0.58423(14) 0.0604(6) Uani 1 1 d . . .
H7A H 0.4434 -0.0066 0.5811 0.091 Uiso 1 1 calc R . .
H7B H 0.4421 0.1440 0.5646 0.091 Uiso 1 1 calc R . .
H7C H 0.2949 0.0876 0.5479 0.091 Uiso 1 1 calc R . .
C8 C 0.4721(2) 0.0644(2) 0.73355(16) 0.0607(6) Uani 1 1 d . . .
H8A H 0.4434 0.0538 0.7940 0.091 Uiso 1 1 calc R . .
H8B H 0.5194 0.1413 0.7173 0.091 Uiso 1 1 calc R . .
H8C H 0.5427 -0.0098 0.7241 0.091 Uiso 1 1 calc R . .
C9 C -0.1251(2) 0.2046(2) 0.84298(13) 0.0475(5) Uani 1 1 d . . .
C10 C -0.1776(3) 0.0737(2) 0.86575(18) 0.0719(7) Uani 1 1 d . . .
H10A H -0.0992 0.0121 0.8976 0.108 Uiso 1 1 calc R . .
H10B H -0.1986 0.0454 0.8133 0.108 Uiso 1 1 calc R . .
H10C H -0.2686 0.0800 0.9009 0.108 Uiso 1 1 calc R . .
C11 C -0.2528(3) 0.2990(3) 0.79323(18) 0.0736(7) Uani 1 1 d . . .
H11A H -0.3435 0.3022 0.8287 0.110 Uiso 1 1 calc R . .
H11B H -0.2724 0.2705 0.7407 0.110 Uiso 1 1 calc R . .
H11C H -0.2232 0.3840 0.7790 0.110 Uiso 1 1 calc R . .
C12 C -0.0951(3) 0.2498(4) 0.92523(19) 0.0931(10) Uani 1 1 d . . .
H12A H -0.0157 0.1896 0.9573 0.140 Uiso 1 1 calc R . .
H12B H -0.1864 0.2544 0.9601 0.140 Uiso 1 1 calc R . .
H12C H -0.0638 0.3341 0.9108 0.140 Uiso 1 1 calc R . .
C21 C 0.2231(2) 0.27626(19) 0.85118(12) 0.0433(4) Uani 1 1 d . . .
F22 F 0.29304(18) 0.06384(13) 0.92644(9) 0.0716(4) Uani 1 1 d . . .
C22 C 0.2928(2) 0.1907(2) 0.92036(13) 0.0523(5) Uani 1 1 d . . .
F23 F 0.42484(19) 0.14492(18) 1.05230(10) 0.0914(5) Uani 1 1 d . . .
C23 C 0.3606(3) 0.2311(3) 0.98581(14) 0.0612(6) Uani 1 1 d . . .
F24 F 0.41772(19) 0.40006(18) 1.04781(10) 0.0887(5) Uani 1 1 d . . .
C24 C 0.3576(3) 0.3601(3) 0.98320(15) 0.0613(6) Uani 1 1 d . . .
F25 F 0.28052(18) 0.57463(15) 0.91424(11) 0.0810(4) Uani 1 1 d . . .
C25 C 0.2873(3) 0.4484(2) 0.91606(15) 0.0563(5) Uani 1 1 d . . .
F26 F 0.15230(14) 0.49447(11) 0.78778(8) 0.0599(3) Uani 1 1 d . . .
C26 C 0.2222(2) 0.4052(2) 0.85164(13) 0.0476(5) Uani 1 1 d . . .
C31 C -0.0094(2) -0.11349(19) 0.72228(13) 0.0459(4) Uani 1 1 d . . .
F32 F -0.11842(15) -0.04381(13) 0.58418(8) 0.0612(3) Uani 1 1 d . . .
C32 C -0.1126(2) -0.12342(19) 0.66127(13) 0.0482(5) Uani 1 1 d . . .
F33 F -0.31042(15) -0.21881(13) 0.61705(9) 0.0658(4) Uani 1 1 d . . .
C33 C -0.2106(2) -0.2123(2) 0.67696(14) 0.0518(5) Uani 1 1 d . . .
F34 F -0.30316(18) -0.38228(14) 0.77046(11) 0.0787(4) Uani 1 1 d . . .
C34 C -0.2066(3) -0.2959(2) 0.75495(16) 0.0564(5) Uani 1 1 d . . .
F35 F -0.09883(18) -0.37267(13) 0.89276(9) 0.0762(4) Uani 1 1 d . . .
C35 C -0.1051(3) -0.2905(2) 0.81650(15) 0.0575(6) Uani 1 1 d . . .
F36 F 0.08437(16) -0.19231(13) 0.86311(8) 0.0661(4) Uani 1 1 d . . .
C36 C -0.0091(2) -0.1992(2) 0.80016(14) 0.0522(5) Uani 1 1 d . . .
C41 C 0.2383(2) 0.33513(19) 0.61488(12) 0.0434(4) Uani 1 1 d . . .
F42 F 0.07947(13) 0.29560(12) 0.50855(7) 0.0555(3) Uani 1 1 d . . .
C42 C 0.1725(2) 0.3694(2) 0.53386(12) 0.0458(4) Uani 1 1 d . . .
F43 F 0.12992(15) 0.50413(14) 0.39631(8) 0.0687(4) Uani 1 1 d . . .
C43 C 0.1956(2) 0.4777(2) 0.47424(13) 0.0528(5) Uani 1 1 d . . .
F44 F 0.31079(17) 0.66500(14) 0.43780(10) 0.0779(4) Uani 1 1 d . . .
C44 C 0.2878(3) 0.5593(2) 0.49491(14) 0.0561(5) Uani 1 1 d . . .
F45 F 0.45030(16) 0.60620(13) 0.59432(10) 0.0706(4) Uani 1 1 d . . .
C45 C 0.3576(2) 0.5295(2) 0.57382(15) 0.0535(5) Uani 1 1 d . . .
F46 F 0.41091(13) 0.39144(12) 0.70542(8) 0.0572(3) Uani 1 1 d . . .
C46 C 0.3334(2) 0.4184(2) 0.63049(13) 0.0472(4) Uani 1 1 d . . .

loop_
_atom_site_aniso_label
_atom_site_aniso_U_11
_atom_site_aniso_U_22
_atom_site_aniso_U_33
_atom_site_aniso_U_23
_atom_site_aniso_U_13
_atom_site_aniso_U_12
S1 0.0415(2) 0.0447(3) 0.0371(2) -0.00669(18) -0.00277(18) -0.00316(18)
B1 0.0368(10) 0.0496(12) 0.0381(11) -0.0082(9) -0.0026(8) -0.0043(9)
C1 0.0442(10) 0.0433(10) 0.0375(10) -0.0065(8) -0.0019(8) -0.0022(8)
C2 0.0442(10) 0.0401(10) 0.0373(10) -0.0064(7) -0.0033(7) -0.0023(8)
C3 0.0483(11) 0.0458(10) 0.0406(10) -0.0091(8) -0.0024(8) -0.0045(8)
C4 0.0496(11) 0.0477(11) 0.0426(10) -0.0102(8) 0.0005(8) -0.0012(8)
C5 0.0430(10) 0.0504(11) 0.0420(10) -0.0105(8) 0.0002(8) -0.0015(8)
C6 0.0573(13) 0.0518(13) 0.0825(17) -0.0104(11) 0.0045(12) 0.0054(10)
C7 0.0643(14) 0.0620(14) 0.0513(13) -0.0133(10) 0.0109(10) 0.0027(11)
C8 0.0454(11) 0.0624(14) 0.0733(15) -0.0174(12) -0.0111(10) 0.0037(10)
C9 0.0456(10) 0.0529(11) 0.0431(11) -0.0097(9) 0.0052(8) -0.0048(8)
C10 0.0735(16) 0.0620(14) 0.0743(17) -0.0051(12) 0.0278(13) -0.0087(12)
C11 0.0556(13) 0.0755(17) 0.0756(17) 0.0013(13) 0.0135(12) 0.0109(12)
C12 0.0641(16) 0.167(3) 0.0695(17) -0.065(2) 0.0218(13) -0.0329(18)
C21 0.0406(10) 0.0496(11) 0.0390(10) -0.0083(8) 0.0000(8) -0.0047(8)
F22 0.0905(10) 0.0554(8) 0.0619(8) 0.0064(6) -0.0128(7) -0.0077(7)
C22 0.0531(12) 0.0560(13) 0.0445(11) -0.0008(9) -0.0034(9) -0.0077(9)
F23 0.0959(11) 0.1124(13) 0.0571(9) 0.0198(8) -0.0340(8) -0.0248(9)
C23 0.0540(12) 0.0832(17) 0.0424(12) 0.0026(11) -0.0100(9) -0.0135(11)
F24 0.0867(10) 0.1349(15) 0.0598(9) -0.0274(9) -0.0147(7) -0.0503(10)
C24 0.0521(12) 0.0920(18) 0.0466(12) -0.0180(11) -0.0050(9) -0.0243(12)
F25 0.0878(10) 0.0710(9) 0.0956(11) -0.0361(8) -0.0113(8) -0.0189(8)
C25 0.0550(12) 0.0609(13) 0.0586(13) -0.0207(11) 0.0015(10) -0.0147(10)
F26 0.0655(8) 0.0498(7) 0.0606(8) -0.0087(6) -0.0129(6) 0.0046(6)
C26 0.0447(10) 0.0536(12) 0.0441(11) -0.0111(9) -0.0035(8) -0.0030(9)
C31 0.0491(11) 0.0438(10) 0.0444(11) -0.0105(8) 0.0026(8) -0.0036(8)
F32 0.0740(8) 0.0673(8) 0.0440(7) -0.0046(6) -0.0067(6) -0.0216(6)
C32 0.0548(11) 0.0476(11) 0.0433(11) -0.0118(9) 0.0033(9) -0.0077(9)
F33 0.0628(8) 0.0763(9) 0.0678(8) -0.0278(7) 0.0027(6) -0.0228(7)
C33 0.0520(11) 0.0540(12) 0.0537(12) -0.0214(10) 0.0053(9) -0.0086(9)
F34 0.0850(10) 0.0619(8) 0.0939(11) -0.0155(8) 0.0222(8) -0.0298(7)
C34 0.0583(13) 0.0455(11) 0.0675(14) -0.0165(10) 0.0171(11) -0.0111(9)
F35 0.0881(10) 0.0633(8) 0.0648(9) 0.0114(7) 0.0131(7) -0.0054(7)
C35 0.0669(14) 0.0447(11) 0.0546(13) -0.0028(9) 0.0134(11) 0.0000(10)
F36 0.0738(8) 0.0688(8) 0.0497(7) -0.0016(6) -0.0101(6) -0.0012(6)
C36 0.0567(12) 0.0502(12) 0.0469(11) -0.0092(9) -0.0003(9) 0.0010(9)
C41 0.0392(9) 0.0489(11) 0.0400(10) -0.0077(8) 0.0017(8) -0.0010(8)
F42 0.0550(7) 0.0704(8) 0.0414(6) -0.0086(5) -0.0054(5) -0.0117(6)
C42 0.0418(10) 0.0529(11) 0.0407(10) -0.0088(8) 0.0010(8) -0.0016(8)
F43 0.0660(8) 0.0845(9) 0.0438(7) 0.0087(6) -0.0029(6) -0.0002(7)
C43 0.0476(11) 0.0626(13) 0.0393(11) 0.0005(9) 0.0042(8) 0.0060(10)
F44 0.0819(9) 0.0633(8) 0.0754(9) 0.0154(7) 0.0137(7) -0.0095(7)
C44 0.0556(12) 0.0503(12) 0.0536(13) 0.0040(10) 0.0122(10) -0.0009(10)
F45 0.0711(9) 0.0656(8) 0.0816(10) -0.0192(7) 0.0130(7) -0.0273(7)
C45 0.0502(11) 0.0523(12) 0.0583(13) -0.0122(10) 0.0097(10) -0.0086(9)
F46 0.0521(7) 0.0713(8) 0.0497(7) -0.0101(6) -0.0042(5) -0.0150(6)
C46 0.0423(10) 0.0554(12) 0.0425(11) -0.0089(9) 0.0029(8) -0.0041(8)

loop_
_atom_type_symbol
_atom_type_description
_atom_type_scat_dispersion_real
_atom_type_scat_dispersion_imag
_atom_type_scat_source
C C 0.0181 0.0091 'International Tables Vol C Tables 4.2.6.8 and 6.1.1.4'
H H 0.0000 0.0000 'International Tables Vol C Tables 4.2.6.8 and 6.1.1.4'
B B 0.0090 0.0039 'International Tables Vol C Tables 4.2.6.8 and 6.1.1.4'
F F 0.0727 0.0534 'International Tables Vol C Tables 4.2.6.8 and 6.1.1.4'
S S 0.3331 0.5567 'International Tables Vol C Tables 4.2.6.8 and 6.1.1.4'

loop_
_geom_angle_atom_site_label_1
_geom_angle_atom_site_label_2
_geom_angle_atom_site_label_3
_geom_angle
_geom_angle_site_symmetry_1
_geom_angle_site_symmetry_3
C3 S1 C1 101.50(9) . .
C3 S1 B1 89.94(9) . .
C1 S1 B1 73.75(9) . .
C41 B1 C5 116.51(16) . .
C41 B1 C2 116.82(16) . .
C5 B1 C2 119.43(16) . .
C41 B1 S1 113.08(13) . .
C5 B1 S1 101.71(13) . .
C2 B1 S1 81.90(11) . .
C2 C1 C9 138.47(18) . .
C2 C1 S1 100.32(13) . .
C9 C1 S1 120.99(14) . .
C1 C2 C21 124.73(17) . .
C1 C2 B1 103.99(16) . .
C21 C2 B1 131.28(16) . .
C4 C3 C31 126.39(18) . .
C4 C3 S1 116.60(16) . .
C31 C3 S1 116.99(14) . .
C3 C4 C6 122.4(2) . .
C3 C4 C5 118.58(18) . .
C6 C4 C5 118.86(18) . .
C4 C5 C8 111.96(17) . .
C4 C5 C7 106.28(17) . .
C8 C5 C7 108.10(18) . .
C4 C5 B1 108.26(15) . .
C8 C5 B1 110.75(17) . .
C7 C5 B1 111.43(16) . .
C4 C6 H6A 109.5 . .
C4 C6 H6B 109.5 . .
H6A C6 H6B 109.5 . .
C4 C6 H6C 109.5 . .
H6A C6 H6C 109.5 . .
H6B C6 H6C 109.5 . .
C5 C7 H7A 109.5 . .
C5 C7 H7B 109.5 . .
H7A C7 H7B 109.5 . .
C5 C7 H7C 109.5 . .
H7A C7 H7C 109.5 . .
H7B C7 H7C 109.5 . .
C5 C8 H8A 109.5 . .
C5 C8 H8B 109.5 . .
H8A C8 H8B 109.5 . .
C5 C8 H8C 109.5 . .
H8A C8 H8C 109.5 . .
H8B C8 H8C 109.5 . .
C12 C9 C10 109.4(2) . .
C12 C9 C1 111.86(18) . .
C10 C9 C1 110.82(17) . .
C12 C9 C11 109.2(2) . .
C10 C9 C11 107.7(2) . .
C1 C9 C11 107.71(17) . .
C9 C10 H10A 109.5 . .
C9 C10 H10B 109.5 . .
H10A C10 H10B 109.5 . .
C9 C10 H10C 109.5 . .
H10A C10 H10C 109.5 . .
H10B C10 H10C 109.5 . .
C9 C11 H11A 109.5 . .
C9 C11 H11B 109.5 . .
H11A C11 H11B 109.5 . .
C9 C11 H11C 109.5 . .
H11A C11 H11C 109.5 . .
H11B C11 H11C 109.5 . .
C9 C12 H12A 109.5 . .
C9 C12 H12B 109.5 . .
H12A C12 H12B 109.5 . .
C9 C12 H12C 109.5 . .
H12A C12 H12C 109.5 . .
H12B C12 H12C 109.5 . .
C26 C21 C22 116.08(19) . .
C26 C21 C2 122.10(17) . .
C22 C21 C2 121.82(18) . .
F22 C22 C21 119.68(19) . .
F22 C22 C23 117.91(19) . .
C21 C22 C23 122.4(2) . .
F23 C23 C24 120.2(2) . .
F23 C23 C22 120.4(2) . .
C24 C23 C22 119.4(2) . .
F24 C24 C23 119.8(2) . .
F24 C24 C25 120.2(2) . .
C23 C24 C25 120.0(2) . .
F25 C25 C26 120.5(2) . .
F25 C25 C24 120.3(2) . .
C26 C25 C24 119.2(2) . .
F26 C26 C25 117.54(19) . .
F26 C26 C21 119.53(18) . .
C25 C26 C21 122.91(19) . .
C36 C31 C32 116.51(19) . .
C36 C31 C3 121.67(18) . .
C32 C31 C3 121.81(18) . .
F32 C32 C33 118.13(19) . .
F32 C32 C31 119.68(18) . .
C33 C32 C31 122.19(19) . .
F33 C33 C32 120.9(2) . .
F33 C33 C34 119.5(2) . .
C32 C33 C34 119.6(2) . .
F34 C34 C35 120.4(2) . .
F34 C34 C33 119.6(2) . .
C35 C34 C33 120.1(2) . .
F35 C35 C34 120.7(2) . .
F35 C35 C36 119.7(2) . .
C34 C35 C36 119.6(2) . .
F36 C36 C35 118.24(19) . .
F36 C36 C31 119.67(19) . .
C35 C36 C31 122.1(2) . .
C46 C41 C42 113.71(18) . .
C46 C41 B1 120.52(17) . .
C42 C41 B1 125.72(18) . .
F42 C42 C43 115.48(18) . .
F42 C42 C41 120.54(18) . .
C43 C42 C41 124.0(2) . .
F43 C43 C44 119.67(19) . .
F43 C43 C42 120.9(2) . .
C44 C43 C42 119.45(19) . .
F44 C44 C45 120.7(2) . .
F44 C44 C43 120.1(2) . .
C45 C44 C43 119.19(19) . .
F45 C45 C44 120.0(2) . .
F45 C45 C46 120.8(2) . .
C44 C45 C46 119.1(2) . .
F46 C46 C41 119.29(18) . .
F46 C46 C45 116.23(19) . .
C41 C46 C45 124.48(19) . .

loop_
_geom_bond_atom_site_label_1
_geom_bond_atom_site_label_2
_geom_bond_distance
_geom_bond_site_symmetry_2
S1 C3 1.792(2) .
S1 C1 1.8282(19) .
S1 B1 2.073(2) .
B1 C41 1.623(3) .
B1 C5 1.628(3) .
B1 C2 1.634(3) .
C1 C2 1.339(3) .
C1 C9 1.522(3) .
C2 C21 1.492(3) .
C3 C4 1.338(3) .
C3 C31 1.490(3) .
C4 C6 1.505(3) .
C4 C5 1.525(3) .
C5 C8 1.538(3) .
C5 C7 1.549(3) .
C6 H6A 0.9700 .
C6 H6B 0.9700 .
C6 H6C 0.9700 .
C7 H7A 0.9700 .
C7 H7B 0.9700 .
C7 H7C 0.9700 .
C8 H8A 0.9700 .
C8 H8B 0.9700 .
C8 H8C 0.9700 .
C9 C12 1.519(3) .
C9 C10 1.521(3) .
C9 C11 1.537(3) .
C10 H10A 0.9700 .
C10 H10B 0.9700 .
C10 H10C 0.9700 .
C11 H11A 0.9700 .
C11 H11B 0.9700 .
C11 H11C 0.9700 .
C12 H12A 0.9700 .
C12 H12B 0.9700 .
C12 H12C 0.9700 .
C21 C26 1.383(3) .
C21 C22 1.386(3) .
F22 C22 1.345(3) .
C22 C23 1.388(3) .
F23 C23 1.342(3) .
C23 C24 1.371(4) .
F24 C24 1.342(3) .
C24 C25 1.380(3) .
F25 C25 1.340(3) .
C25 C26 1.379(3) .
F26 C26 1.349(2) .
C31 C36 1.387(3) .
C31 C32 1.391(3) .
F32 C32 1.345(2) .
C32 C33 1.374(3) .
F33 C33 1.346(2) .
C33 C34 1.376(3) .
F34 C34 1.344(3) .
C34 C35 1.373(3) .
F35 C35 1.347(3) .
C35 C36 1.381(3) .
F36 C36 1.345(3) .
C41 C46 1.384(3) .
C41 C42 1.391(3) .
F42 C42 1.352(2) .
C42 C43 1.385(3) .
F43 C43 1.348(2) .
C43 C44 1.380(3) .
F44 C44 1.344(2) .
C44 C45 1.377(3) .
F45 C45 1.342(3) .
C45 C46 1.387(3) .
F46 C46 1.357(2) .

loop_
_geom_torsion_atom_site_label_1
_geom_torsion_atom_site_label_2
_geom_torsion_atom_site_label_3
_geom_torsion_atom_site_label_4
_geom_torsion
_geom_torsion_site_symmetry_1
_geom_torsion_site_symmetry_2
_geom_torsion_site_symmetry_3
_geom_torsion_site_symmetry_4
C3 S1 B1 C41 143.22(15) . . . .
C1 S1 B1 C41 -114.78(15) . . . .
C3 S1 B1 C5 17.50(13) . . . .
C1 S1 B1 C5 119.50(14) . . . .
C3 S1 B1 C2 -101.02(11) . . . .
C1 S1 B1 C2 0.99(10) . . . .
C3 S1 C1 C2 85.32(14) . . . .
B1 S1 C1 C2 -1.21(13) . . . .
C3 S1 C1 C9 -99.10(16) . . . .
B1 S1 C1 C9 174.37(17) . . . .
C9 C1 C2 C21 7.7(4) . . . .
S1 C1 C2 C21 -178.02(15) . . . .
C9 C1 C2 B1 -172.8(2) . . . .
S1 C1 C2 B1 1.52(16) . . . .
C41 B1 C2 C1 110.49(18) . . . .
C5 B1 C2 C1 -100.3(2) . . . .
S1 B1 C2 C1 -1.33(14) . . . .
C41 B1 C2 C21 -70.0(3) . . . .
C5 B1 C2 C21 79.3(3) . . . .
S1 B1 C2 C21 178.17(19) . . . .
C1 S1 C3 C4 -82.35(17) . . . .
B1 S1 C3 C4 -8.95(17) . . . .
C1 S1 C3 C31 99.07(16) . . . .
B1 S1 C3 C31 172.47(15) . . . .
C31 C3 C4 C6 -1.8(3) . . . .
S1 C3 C4 C6 179.82(17) . . . .
C31 C3 C4 C5 174.15(18) . . . .
S1 C3 C4 C5 -4.3(2) . . . .
C3 C4 C5 C8 141.6(2) . . . .
C6 C4 C5 C8 -42.3(3) . . . .
C3 C4 C5 C7 -100.6(2) . . . .
C6 C4 C5 C7 75.5(2) . . . .
C3 C4 C5 B1 19.2(2) . . . .
C6 C4 C5 B1 -164.71(19) . . . .
C41 B1 C5 C4 -145.35(17) . . . .
C2 B1 C5 C4 65.3(2) . . . .
S1 B1 C5 C4 -21.93(17) . . . .
C41 B1 C5 C8 91.6(2) . . . .
C2 B1 C5 C8 -57.8(2) . . . .
S1 B1 C5 C8 -145.02(15) . . . .
C41 B1 C5 C7 -28.8(2) . . . .
C2 B1 C5 C7 -178.17(18) . . . .
S1 B1 C5 C7 94.60(17) . . . .
C2 C1 C9 C12 -5.8(4) . . . .
S1 C1 C9 C12 -179.2(2) . . . .
C2 C1 C9 C10 -128.2(3) . . . .
S1 C1 C9 C10 58.4(2) . . . .
C2 C1 C9 C11 114.2(3) . . . .
S1 C1 C9 C11 -59.2(2) . . . .
C1 C2 C21 C26 -96.7(2) . . . .
B1 C2 C21 C26 83.9(3) . . . .
C1 C2 C21 C22 82.9(3) . . . .
B1 C2 C21 C22 -96.5(3) . . . .
C26 C21 C22 F22 177.28(18) . . . .
C2 C21 C22 F22 -2.3(3) . . . .
C26 C21 C22 C23 -1.1(3) . . . .
C2 C21 C22 C23 179.24(19) . . . .
F22 C22 C23 F23 0.5(3) . . . .
C21 C22 C23 F23 179.0(2) . . . .
F22 C22 C23 C24 -177.7(2) . . . .
C21 C22 C23 C24 0.8(3) . . . .
F23 C23 C24 F24 -0.7(3) . . . .
C22 C23 C24 F24 177.5(2) . . . .
F23 C23 C24 C25 -178.0(2) . . . .
C22 C23 C24 C25 0.2(4) . . . .
F24 C24 C25 F25 1.0(3) . . . .
C23 C24 C25 F25 178.3(2) . . . .
F24 C24 C25 C26 -178.03(19) . . . .
C23 C24 C25 C26 -0.7(3) . . . .
F25 C25 C26 F26 -0.1(3) . . . .
C24 C25 C26 F26 178.93(19) . . . .
F25 C25 C26 C21 -178.66(19) . . . .
C24 C25 C26 C21 0.3(3) . . . .
C22 C21 C26 F26 -177.99(18) . . . .
C2 C21 C26 F26 1.6(3) . . . .
C22 C21 C26 C25 0.6(3) . . . .
C2 C21 C26 C25 -179.81(19) . . . .
C4 C3 C31 C36 60.8(3) . . . .
S1 C3 C31 C36 -120.80(18) . . . .
C4 C3 C31 C32 -120.3(2) . . . .
S1 C3 C31 C32 58.1(2) . . . .
C36 C31 C32 F32 -179.64(17) . . . .
C3 C31 C32 F32 1.4(3) . . . .
C36 C31 C32 C33 0.6(3) . . . .
C3 C31 C32 C33 -178.35(19) . . . .
F32 C32 C33 F33 -0.5(3) . . . .
C31 C32 C33 F33 179.27(18) . . . .
F32 C32 C33 C34 179.45(18) . . . .
C31 C32 C33 C34 -0.8(3) . . . .
F33 C33 C34 F34 -0.5(3) . . . .
C32 C33 C34 F34 179.59(19) . . . .
F33 C33 C34 C35 179.83(18) . . . .
C32 C33 C34 C35 -0.1(3) . . . .
F34 C34 C35 F35 1.1(3) . . . .
C33 C34 C35 F35 -179.26(18) . . . .
F34 C34 C35 C36 -178.55(19) . . . .
C33 C34 C35 C36 1.1(3) . . . .
F35 C35 C36 F36 -2.6(3) . . . .
C34 C35 C36 F36 177.01(19) . . . .
F35 C35 C36 C31 179.06(19) . . . .
C34 C35 C36 C31 -1.3(3) . . . .
C32 C31 C36 F36 -177.86(17) . . . .
C3 C31 C36 F36 1.1(3) . . . .
C32 C31 C36 C35 0.5(3) . . . .
C3 C31 C36 C35 179.42(19) . . . .
C5 B1 C41 C46 -90.8(2) . . . .
C2 B1 C41 C46 59.4(2) . . . .
S1 B1 C41 C46 151.89(15) . . . .
C5 B1 C41 C42 86.6(2) . . . .
C2 B1 C41 C42 -123.3(2) . . . .
S1 B1 C41 C42 -30.8(2) . . . .
C46 C41 C42 F42 178.47(16) . . . .
B1 C41 C42 F42 1.0(3) . . . .
C46 C41 C42 C43 -1.4(3) . . . .
B1 C41 C42 C43 -178.95(18) . . . .
F42 C42 C43 F43 -0.9(3) . . . .
C41 C42 C43 F43 179.00(18) . . . .
F42 C42 C43 C44 179.38(18) . . . .
C41 C42 C43 C44 -0.7(3) . . . .
F43 C43 C44 F44 0.5(3) . . . .
C42 C43 C44 F44 -179.75(18) . . . .
F43 C43 C44 C45 -178.24(18) . . . .
C42 C43 C44 C45 1.5(3) . . . .
F44 C44 C45 F45 -0.2(3) . . . .
C43 C44 C45 F45 178.54(18) . . . .
F44 C44 C45 C46 -178.81(18) . . . .
C43 C44 C45 C46 0.0(3) . . . .
C42 C41 C46 F46 -176.40(16) . . . .
B1 C41 C46 F46 1.3(3) . . . .
C42 C41 C46 C45 3.0(3) . . . .
B1 C41 C46 C45 -179.35(18) . . . .
F45 C45 C46 F46 -1.5(3) . . . .
C44 C45 C46 F46 177.04(18) . . . .
F45 C45 C46 C41 179.08(18) . . . .
C44 C45 C46 C41 -2.4(3) . . . .
